data_4304556
loop_
_publ_author_name
'Ferdi Karadas'
'Eric J. Schelter'
'Michael Shatruk'
'Andrey V. Prosvirin'
'John Bacsa'
'Dmitry Smirnov'
'Andrew Ozarowski'
'J. Krzystek'
'Joshua Telser'
'Kim R. Dunbar'

_publ_contact_author_address
;Department of Chemistry
Texas A&M University
P.O. Box 30012
College Station, TX 
77842-3012 
USA
;
_publ_contact_author_email dunbar@mail.chem.tamu.edu
_publ_contact_author_fax (+1)979-845-7177
_publ_contact_author_name 'Kim R. Dunbar'
_publ_contact_author_phone (+1)979-845-5235
_publ_section_title
;
A Family of Cyanide-Bridged Molecular Squares: Structural and Magnetic
Properties of [{MIICl2}2{CoII(triphos)(CN)2}2].xCH2Cl2, M = Mn, Fe, Co,
Ni, Zn
;
_journal_name_full 'Inorganic Chemistry'
_journal_page_first 2074
_journal_page_last 2082
_journal_paper_doi 10.1021/ic702084e
_journal_volume 47
_journal_year 2008
_chemical_formula_moiety 'C86 H78 Cl4 N4 P6 Co2 Mn2 4(C H2 Cl2)'
_chemical_formula_sum 'C90 H86 Cl12 Co2 Mn2 N4 P6'
_chemical_formula_weight 2062.59
_chemical_name_common FK019
_chemical_name_systematic
;
 ?
;
_space_group_IT_number 14
_symmetry_cell_setting monoclinic
_symmetry_space_group_name_Hall '-P 2yn'
_symmetry_space_group_name_H-M 'P 1 21/n 1'
_atom_sites_solution_hydrogens geom
_atom_sites_solution_primary direct
_atom_sites_solution_secondary difmap
_audit_creation_method SHELXL-97
_cell_angle_alpha 90.00
_cell_angle_beta 90.129(4)
_cell_angle_gamma 90.00
_cell_formula_units_Z 2
_cell_length_a 14.079(3)
_cell_length_b 16.444(4)
_cell_length_c 19.995(5)
_cell_measurement_reflns_used 5232
_cell_measurement_temperature 110(2)
_cell_measurement_theta_max 25.411
_cell_measurement_theta_min 2.377
_cell_volume 4629.1(19)
_computing_cell_refinement 'SAINT (Bruker, 2001)'
_computing_data_collection 'SMART (Bruker, 2000)'
_computing_data_reduction 'SAINT (Bruker, 2001)'
_computing_structure_refinement 'SHELXL-97 (Sheldrick, 1997)'
_computing_structure_solution 'SHELXS-97 (Sheldrick, 1990)'
_diffrn_ambient_temperature 110(2)
_diffrn_measured_fraction_theta_full 0.984
_diffrn_measured_fraction_theta_max 0.984
_diffrn_measurement_device_type 'SMART CCD'
_diffrn_measurement_method '\w scans'
_diffrn_radiation_monochromator graphite
_diffrn_radiation_source 'fine-focus sealed tube'
_diffrn_radiation_type MoK\a
_diffrn_radiation_wavelength 0.71073
_diffrn_reflns_av_R_equivalents 0.1465
_diffrn_reflns_av_sigmaI/netI 0.1727
_diffrn_reflns_limit_h_max 18
_diffrn_reflns_limit_h_min -18
_diffrn_reflns_limit_k_max 21
_diffrn_reflns_limit_k_min -21
_diffrn_reflns_limit_l_max 25
_diffrn_reflns_limit_l_min -25
_diffrn_reflns_number 45463
_diffrn_reflns_theta_full 27.48
_diffrn_reflns_theta_max 27.48
_diffrn_reflns_theta_min 2.48
_exptl_absorpt_coefficient_mu 1.116
_exptl_absorpt_correction_T_max 0.7995
_exptl_absorpt_correction_T_min 0.6701
_exptl_absorpt_correction_type multi-scan
_exptl_absorpt_process_details 'SADABS V2.03  (Bruker, 2003)'
_exptl_crystal_colour green
_exptl_crystal_density_diffrn 1.480
_exptl_crystal_density_method 'not measured'
_exptl_crystal_description plate
_exptl_crystal_F_000 2104
_exptl_crystal_size_max 0.39
_exptl_crystal_size_mid 0.27
_exptl_crystal_size_min 0.21
_refine_diff_density_max 0.607
_refine_diff_density_min -0.653
_refine_diff_density_rms 0.100
_refine_ls_extinction_method none
_refine_ls_goodness_of_fit_ref 0.892
_refine_ls_hydrogen_treatment mixed
_refine_ls_matrix_type full
_refine_ls_number_parameters 502
_refine_ls_number_reflns 10446
_refine_ls_number_restraints 12
_refine_ls_restrained_S_all 0.891
_refine_ls_R_factor_all 0.1253
_refine_ls_R_factor_gt 0.0697
_refine_ls_shift/su_max 0.009
_refine_ls_shift/su_mean 0.000
_refine_ls_structure_factor_coef Fsqd
_refine_ls_weighting_details 'calc w=1/[\s^2^(Fo^2^)+(0.0688P)^2^+0.0000P] where P=(Fo^2^+2Fc^2^)/3'
_refine_ls_weighting_scheme calc
_refine_ls_wR_factor_gt 0.1451
_refine_ls_wR_factor_ref 0.1566
_reflns_number_gt 5398
_reflns_number_total 10446
_reflns_threshold_expression >2sigma(I)
_cod_data_source_file ic702084e-file002.cif
_cod_data_source_block FK019M.CIF
_cod_original_cell_volume 4629(8)
_cod_database_code 4304556

loop_
_symmetry_equiv_pos_as_xyz
'x, y, z'
'-x+1/2, y+1/2, -z+1/2'
'-x, -y, -z'
'x-1/2, -y-1/2, z-1/2'

loop_
_atom_site_label
_atom_site_type_symbol
_atom_site_fract_x
_atom_site_fract_y
_atom_site_fract_z
_atom_site_U_iso_or_equiv
_atom_site_adp_type
_atom_site_occupancy
_atom_site_symmetry_multiplicity
_atom_site_calc_flag
_atom_site_refinement_flags
_atom_site_disorder_assembly
_atom_site_disorder_group
Co1 Co 0.40833(4) 0.68583(3) 0.10273(3) 0.02224(16) Uani 1 1 d . . .
Mn1 Mn 0.37491(5) 0.37769(4) 0.09484(3) 0.02327(18) Uani 1 1 d . . .
Cl1 Cl 0.21507(10) 0.34752(9) 0.08786(7) 0.0493(4) Uani 1 1 d . . .
P1 P 0.47876(9) 0.80329(7) 0.12482(6) 0.0248(3) Uani 1 1 d . . .
N1 N 0.3813(3) 0.5041(2) 0.0907(2) 0.0310(10) Uani 1 1 d . A .
C1 C 0.3880(3) 0.5735(3) 0.0954(2) 0.0243(11) Uani 1 1 d . . .
Cl2 Cl 0.45460(10) 0.33912(7) 0.19239(6) 0.0394(3) Uani 1 1 d . . .
P2 P 0.28167(9) 0.75031(7) 0.05436(6) 0.0249(3) Uani 1 1 d . . .
N2 N 0.4578(3) 0.3419(2) 0.0143(2) 0.0281(9) Uani 1 1 d . . .
C2 C 0.5095(3) 0.3284(2) -0.0288(2) 0.0241(11) Uani 1 1 d . . .
P3 P 0.33629(9) 0.68983(7) 0.20241(6) 0.0270(3) Uani 1 1 d . . .
C3 C 0.2958(3) 0.8555(3) 0.1703(2) 0.0261(11) Uani 1 1 d . . .
C4 C 0.2283(3) 0.8186(3) 0.1170(2) 0.0307(12) Uani 1 1 d . A .
H4A H 0.1972 0.8640 0.0929 0.037 Uiso 1 1 calc R . .
H4B H 0.1778 0.7881 0.1406 0.037 Uiso 1 1 calc R . .
C5 C 0.3900(3) 0.8839(3) 0.1394(2) 0.0263(11) Uani 1 1 d . A .
H5A H 0.4185 0.9253 0.1692 0.032 Uiso 1 1 calc R . .
H5B H 0.3760 0.9107 0.0961 0.032 Uiso 1 1 calc R . .
C6 C 0.3125(4) 0.7954(3) 0.2280(2) 0.0364(13) Uani 1 1 d . A .
H6A H 0.2559 0.7958 0.2572 0.044 Uiso 1 1 calc R . .
H6B H 0.3670 0.8150 0.2550 0.044 Uiso 1 1 calc R . .
C7 C 0.2447(4) 0.9308(3) 0.1989(3) 0.0358(13) Uani 1 1 d . A .
H7A H 0.2852 0.9567 0.2326 0.054 Uiso 1 1 calc R . .
H7B H 0.1847 0.9141 0.2194 0.054 Uiso 1 1 calc R . .
H7C H 0.2318 0.9695 0.1627 0.054 Uiso 1 1 calc R . .
C8 C 0.5599(3) 0.8430(3) 0.0618(2) 0.0246(11) Uani 1 1 d . A .
C9 C 0.5290(3) 0.8927(3) 0.0086(2) 0.0264(11) Uani 1 1 d . . .
H9 H 0.4655 0.9121 0.0074 0.032 Uiso 1 1 calc R A .
C10 C 0.5917(4) 0.9131(3) -0.0419(3) 0.0370(13) Uani 1 1 d . A .
H10 H 0.5713 0.9472 -0.0774 0.044 Uiso 1 1 calc R . .
C11 C 0.6832(4) 0.8842(3) -0.0409(3) 0.0414(14) Uani 1 1 d . . .
H11 H 0.7254 0.8979 -0.0761 0.050 Uiso 1 1 calc R A .
C12 C 0.7136(4) 0.8364(3) 0.0099(3) 0.0441(15) Uani 1 1 d . A .
H12 H 0.7773 0.8171 0.0102 0.053 Uiso 1 1 calc R . .
C13 C 0.6529(3) 0.8151(3) 0.0616(3) 0.0371(13) Uani 1 1 d . . .
H13 H 0.6751 0.7813 0.0969 0.045 Uiso 1 1 calc R A .
C20 C 0.3054(3) 0.8154(3) -0.0183(2) 0.0255(11) Uani 1 1 d . A .
C21 C 0.2761(3) 0.8952(3) -0.0255(3) 0.0306(12) Uani 1 1 d . . .
H21 H 0.2428 0.9211 0.0099 0.037 Uiso 1 1 calc R A .
C22 C 0.2945(4) 0.9378(3) -0.0835(3) 0.0426(14) Uani 1 1 d . A .
H22 H 0.2749 0.9928 -0.0873 0.051 Uiso 1 1 calc R . .
C23 C 0.3407(3) 0.9015(3) -0.1354(3) 0.0399(14) Uani 1 1 d . . .
H23 H 0.3523 0.9311 -0.1753 0.048 Uiso 1 1 calc R A .
C24 C 0.3705(3) 0.8226(3) -0.1301(2) 0.0345(12) Uani 1 1 d . A .
H24 H 0.4035 0.7979 -0.1662 0.041 Uiso 1 1 calc R . .
C25 C 0.3525(3) 0.7784(3) -0.0722(2) 0.0303(12) Uani 1 1 d . . .
H25 H 0.3721 0.7232 -0.0691 0.036 Uiso 1 1 calc R A .
C26 C 0.1806(3) 0.6926(3) 0.0214(2) 0.0331(12) Uani 1 1 d . A .
C27 C 0.0898(4) 0.7209(3) 0.0233(3) 0.0407(14) Uani 1 1 d . . .
H27 H 0.0776 0.7728 0.0423 0.049 Uiso 1 1 calc R A .
C28 C 0.0148(4) 0.6760(4) -0.0019(3) 0.0491(15) Uani 1 1 d . A .
H28 H -0.0480 0.6970 -0.0002 0.059 Uiso 1 1 calc R . .
C29 C 0.0314(4) 0.6015(4) -0.0291(3) 0.0577(18) Uani 1 1 d . . .
H29 H -0.0199 0.5706 -0.0467 0.069 Uiso 1 1 calc R A .
C30 C 0.1229(5) 0.5706(4) -0.0312(3) 0.0575(18) Uani 1 1 d . A .
H30 H 0.1341 0.5181 -0.0494 0.069 Uiso 1 1 calc R . .
C31 C 0.1976(4) 0.6155(4) -0.0069(3) 0.0478(15) Uani 1 1 d . . .
H31 H 0.2604 0.5948 -0.0091 0.057 Uiso 1 1 calc R A .
C32 C 0.2200(4) 0.6402(3) 0.2104(2) 0.0323(13) Uani 1 1 d . A .
C33 C 0.1674(4) 0.6544(3) 0.2695(3) 0.0368(13) Uani 1 1 d . . .
H33 H 0.1923 0.6885 0.3037 0.044 Uiso 1 1 calc R A .
C34 C 0.0809(4) 0.6189(3) 0.2767(3) 0.0511(17) Uani 1 1 d . A .
H34 H 0.0469 0.6271 0.3172 0.061 Uiso 1 1 calc R . .
C35 C 0.0404(4) 0.5710(3) 0.2271(3) 0.0463(15) Uani 1 1 d . . .
H35 H -0.0218 0.5494 0.2321 0.056 Uiso 1 1 calc R A .
C36 C 0.0929(4) 0.5554(3) 0.1704(3) 0.0435(15) Uani 1 1 d . A .
H36 H 0.0677 0.5214 0.1363 0.052 Uiso 1 1 calc R . .
C37 C 0.1832(3) 0.5897(3) 0.1631(2) 0.0311(12) Uani 1 1 d . . .
H37 H 0.2195 0.5774 0.1244 0.037 Uiso 1 1 calc R A .
C38 C 0.4009(4) 0.6433(3) 0.2720(2) 0.0311(12) Uani 1 1 d . A .
C39 C 0.4412(4) 0.5671(3) 0.2619(3) 0.0337(12) Uani 1 1 d . . .
H39 H 0.4355 0.5415 0.2195 0.040 Uiso 1 1 calc R A .
C40 C 0.4901(4) 0.5281(3) 0.3134(3) 0.0445(15) Uani 1 1 d . A .
H40 H 0.5197 0.4770 0.3055 0.053 Uiso 1 1 calc R . .
C41 C 0.4956(5) 0.5635(4) 0.3764(3) 0.0636(19) Uani 1 1 d . . .
H41 H 0.5280 0.5372 0.4120 0.076 Uiso 1 1 calc R A .
C42 C 0.4521(5) 0.6391(4) 0.3860(3) 0.0612(19) Uani 1 1 d . A .
H42 H 0.4540 0.6636 0.4290 0.073 Uiso 1 1 calc R . .
C43 C 0.4069(5) 0.6786(4) 0.3347(3) 0.0539(17) Uani 1 1 d . . .
H43 H 0.3795 0.7306 0.3422 0.065 Uiso 1 1 calc R A .
C14 C 0.5465(5) 0.7934(4) 0.2011(3) 0.0289(16) Uani 0.822(6) 1 d PD A -1
C15 C 0.5893(4) 0.7217(4) 0.2157(3) 0.0314(16) Uani 0.822(6) 1 d PD A -1
H15 H 0.5835 0.6781 0.1847 0.038 Uiso 0.822(6) 1 calc PR A -1
C16 C 0.6407(5) 0.7091(6) 0.2732(4) 0.062(2) Uani 0.822(6) 1 d PD A -1
H16 H 0.6725 0.6590 0.2810 0.074 Uiso 0.822(6) 1 calc PR A -1
C17 C 0.6447(6) 0.7712(7) 0.3195(4) 0.076(3) Uani 0.822(6) 1 d PD A -1
H17 H 0.6771 0.7633 0.3607 0.091 Uiso 0.822(6) 1 calc PR A -1
C18 C 0.6030(6) 0.8428(6) 0.3064(4) 0.075(3) Uani 0.822(6) 1 d PD A -1
H18 H 0.6077 0.8858 0.3379 0.090 Uiso 0.822(6) 1 calc PR A -1
C19 C 0.5540(5) 0.8546(5) 0.2485(4) 0.057(2) Uani 0.822(6) 1 d PD A -1
H19 H 0.5243 0.9056 0.2404 0.069 Uiso 0.822(6) 1 calc PR A -1
C14B C 0.5806(18) 0.8131(11) 0.1898(12) 0.020(7) Uiso 0.178(6) 1 d PD A -2
C15B C 0.6208(18) 0.7446(12) 0.2144(12) 0.018(8) Uiso 0.178(6) 1 d PD A -2
H15B H 0.6021 0.6939 0.1957 0.022 Uiso 0.178(6) 1 calc PR A -2
C16B C 0.6875(19) 0.7443(13) 0.2653(12) 0.033(7) Uiso 0.178(6) 1 d PD A -2
H16B H 0.7161 0.6952 0.2802 0.040 Uiso 0.178(6) 1 calc PR A -2
C17B C 0.7108(16) 0.8181(11) 0.2936(11) 0.024(6) Uiso 0.178(6) 1 d PD A -2
H17B H 0.7528 0.8211 0.3308 0.029 Uiso 0.178(6) 1 calc PR A -2
C18B C 0.6726(17) 0.8851(12) 0.2672(11) 0.034(7) Uiso 0.178(6) 1 d PD A -2
H18B H 0.6879 0.9356 0.2877 0.041 Uiso 0.178(6) 1 calc PR A -2
C19B C 0.6144(15) 0.8869(11) 0.2142(10) 0.017(6) Uiso 0.178(6) 1 d PD A -2
H19B H 0.5967 0.9369 0.1939 0.020 Uiso 0.178(6) 1 calc PR A -2

loop_
_atom_site_aniso_label
_atom_site_aniso_U_11
_atom_site_aniso_U_22
_atom_site_aniso_U_33
_atom_site_aniso_U_23
_atom_site_aniso_U_13
_atom_site_aniso_U_12
Co1 0.0303(4) 0.0146(3) 0.0220(3) -0.0010(2) 0.0127(3) 0.0020(3)
Mn1 0.0283(4) 0.0159(3) 0.0256(4) -0.0011(3) 0.0142(3) -0.0015(3)
Cl1 0.0405(8) 0.0591(9) 0.0484(9) 0.0037(7) 0.0081(7) -0.0203(7)
P1 0.0313(7) 0.0174(6) 0.0259(7) -0.0046(5) 0.0060(5) 0.0035(5)
N1 0.035(2) 0.025(2) 0.033(2) 0.0020(18) 0.0172(19) 0.0037(18)
C1 0.025(3) 0.023(3) 0.025(3) -0.001(2) 0.016(2) -0.0003(19)
Cl2 0.0497(8) 0.0339(7) 0.0348(7) 0.0043(5) 0.0070(6) 0.0087(6)
P2 0.0277(7) 0.0199(6) 0.0271(7) 0.0017(5) 0.0115(5) -0.0032(5)
N2 0.033(2) 0.022(2) 0.030(2) -0.0044(16) 0.0097(19) -0.0051(17)
C2 0.030(3) 0.013(2) 0.029(3) -0.0007(18) 0.003(2) -0.0042(19)
P3 0.0384(7) 0.0187(6) 0.0241(7) 0.0008(5) 0.0143(6) 0.0092(5)
C3 0.031(3) 0.019(2) 0.028(3) -0.0004(19) 0.012(2) 0.004(2)
C4 0.028(3) 0.025(2) 0.039(3) 0.006(2) 0.022(2) -0.001(2)
C5 0.036(3) 0.016(2) 0.027(3) -0.0003(19) 0.013(2) 0.008(2)
C6 0.060(4) 0.021(3) 0.028(3) 0.000(2) 0.018(3) 0.012(2)
C7 0.042(3) 0.016(2) 0.050(3) -0.005(2) 0.026(3) 0.009(2)
C8 0.026(3) 0.016(2) 0.032(3) -0.0052(19) 0.007(2) -0.0024(19)
C9 0.021(2) 0.026(2) 0.033(3) -0.005(2) 0.007(2) -0.004(2)
C10 0.049(3) 0.027(3) 0.036(3) -0.002(2) 0.014(3) -0.003(2)
C11 0.037(3) 0.037(3) 0.051(4) -0.003(3) 0.027(3) -0.007(2)
C12 0.026(3) 0.025(3) 0.081(4) -0.001(3) 0.012(3) 0.000(2)
C13 0.028(3) 0.034(3) 0.050(3) -0.004(2) 0.002(2) 0.003(2)
C20 0.021(2) 0.029(3) 0.027(3) 0.003(2) 0.003(2) -0.005(2)
C21 0.026(3) 0.028(3) 0.039(3) 0.000(2) 0.004(2) -0.006(2)
C22 0.037(3) 0.042(3) 0.049(4) 0.019(3) 0.001(3) 0.010(3)
C23 0.025(3) 0.056(4) 0.039(3) 0.020(3) 0.012(2) -0.007(2)
C24 0.023(3) 0.051(3) 0.030(3) 0.005(2) 0.009(2) -0.003(2)
C25 0.027(3) 0.030(3) 0.033(3) -0.003(2) 0.004(2) -0.007(2)
C26 0.033(3) 0.032(3) 0.034(3) 0.013(2) 0.009(2) -0.010(2)
C27 0.038(3) 0.026(3) 0.058(4) 0.007(2) -0.012(3) -0.001(2)
C28 0.033(3) 0.053(4) 0.062(4) 0.017(3) -0.004(3) -0.015(3)
C29 0.046(4) 0.077(5) 0.050(4) -0.002(3) 0.008(3) -0.032(3)
C30 0.056(4) 0.056(4) 0.060(4) -0.022(3) 0.005(3) -0.025(3)
C31 0.037(3) 0.059(4) 0.047(4) -0.017(3) 0.013(3) -0.017(3)
C32 0.040(3) 0.024(2) 0.033(3) 0.015(2) 0.021(2) 0.017(2)
C33 0.047(3) 0.027(3) 0.037(3) 0.008(2) 0.022(3) 0.014(2)
C34 0.051(4) 0.044(3) 0.058(4) 0.022(3) 0.041(3) 0.018(3)
C35 0.038(3) 0.040(3) 0.061(4) 0.015(3) 0.025(3) 0.008(3)
C36 0.050(4) 0.025(3) 0.056(4) 0.011(2) 0.020(3) -0.002(2)
C37 0.036(3) 0.026(3) 0.031(3) 0.004(2) 0.018(2) 0.000(2)
C38 0.044(3) 0.026(3) 0.023(3) 0.006(2) 0.011(2) 0.009(2)
C39 0.037(3) 0.032(3) 0.032(3) 0.006(2) 0.005(2) 0.009(2)
C40 0.052(4) 0.038(3) 0.043(3) 0.003(3) -0.005(3) 0.015(3)
C41 0.075(5) 0.069(4) 0.047(4) 0.011(3) -0.008(3) 0.021(4)
C42 0.086(5) 0.067(4) 0.030(3) -0.011(3) -0.012(3) 0.022(4)
C43 0.083(5) 0.049(4) 0.030(3) 0.001(3) 0.007(3) 0.023(3)
C14 0.028(4) 0.029(3) 0.030(4) -0.009(3) 0.012(3) 0.004(3)
C15 0.012(3) 0.048(4) 0.034(4) 0.004(3) 0.004(3) 0.001(3)
C16 0.027(4) 0.103(7) 0.055(5) 0.002(5) -0.004(4) 0.000(4)
C17 0.040(5) 0.146(9) 0.041(5) 0.000(6) -0.005(4) 0.002(6)
C18 0.047(5) 0.123(8) 0.056(6) -0.028(5) -0.018(4) 0.020(5)
C19 0.048(5) 0.067(5) 0.057(5) -0.030(4) -0.010(4) 0.009(4)

loop_
_atom_type_symbol
_atom_type_description
_atom_type_scat_dispersion_real
_atom_type_scat_dispersion_imag
_atom_type_scat_source
C C 0.0033 0.0016 'International Tables Vol C Tables 4.2.6.8 and 6.1.1.4'
H H 0.0000 0.0000 'International Tables Vol C Tables 4.2.6.8 and 6.1.1.4'
N N 0.0061 0.0033 'International Tables Vol C Tables 4.2.6.8 and 6.1.1.4'
P P 0.1023 0.0942 'International Tables Vol C Tables 4.2.6.8 and 6.1.1.4'
Mn Mn 0.3368 0.7283 'International Tables Vol C Tables 4.2.6.8 and 6.1.1.4'
Co Co 0.3494 0.9721 'International Tables Vol C Tables 4.2.6.8 and 6.1.1.4'
Cl Cl 0.1484 0.1585 'International Tables Vol C Tables 4.2.6.8 and 6.1.1.4'

loop_
_geom_angle_atom_site_label_1
_geom_angle_atom_site_label_2
_geom_angle_atom_site_label_3
_geom_angle
_geom_angle_site_symmetry_1
_geom_angle_site_symmetry_3
_geom_angle_publ_flag
C1 Co1 C2 84.87(17) . 3_665 ?
C1 Co1 P1 160.52(15) . . ?
C2 Co1 P1 89.41(14) 3_665 . ?
C1 Co1 P3 91.65(13) . . ?
C2 Co1 P3 167.75(15) 3_665 . ?
P1 Co1 P3 90.02(5) . . ?
C1 Co1 P2 107.77(16) . . ?
C2 Co1 P2 101.76(16) 3_665 . ?
P1 Co1 P2 91.62(8) . . ?
P3 Co1 P2 90.48(7) . . ?
N2 Mn1 N1 103.16(14) . . ?
N2 Mn1 Cl1 116.22(12) . . ?
N1 Mn1 Cl1 104.72(12) . . ?
N2 Mn1 Cl2 107.52(14) . . ?
N1 Mn1 Cl2 106.49(13) . . ?
Cl1 Mn1 Cl2 117.29(6) . . ?
C14 P1 C8 106.6(3) . . ?
C14 P1 C5 106.8(2) . . ?
C8 P1 C5 106.1(2) . . ?
C14 P1 C14B 18.7(7) . . ?
C8 P1 C14B 88.2(8) . . ?
C5 P1 C14B 109.6(7) . . ?
C14 P1 Co1 109.0(2) . . ?
C8 P1 Co1 117.10(15) . . ?
C5 P1 Co1 110.78(17) . . ?
C14B P1 Co1 122.4(6) . . ?
C1 N1 Mn1 172.6(4) . . ?
N1 C1 Co1 176.0(4) . . ?
C26 P2 C20 99.2(2) . . ?
C26 P2 C4 104.0(2) . . ?
C20 P2 C4 104.9(2) . . ?
C26 P2 Co1 121.09(18) . . ?
C20 P2 Co1 117.52(16) . . ?
C4 P2 Co1 108.29(18) . . ?
C2 N2 Mn1 173.2(4) . . ?
N2 C2 Co1 175.4(4) . 3_665 ?
C38 P3 C32 100.9(2) . . ?
C38 P3 C6 105.9(2) . . ?
C32 P3 C6 103.4(2) . . ?
C38 P3 Co1 116.05(16) . . ?
C32 P3 Co1 118.05(17) . . ?
C6 P3 Co1 110.98(15) . . ?
C6 C3 C5 111.5(4) . . ?
C6 C3 C7 108.0(4) . . ?
C5 C3 C7 108.0(4) . . ?
C6 C3 C4 110.9(4) . . ?
C5 C3 C4 111.7(4) . . ?
C7 C3 C4 106.5(4) . . ?
C3 C4 P2 117.1(3) . . ?
C3 C4 H4A 108.0 . . ?
P2 C4 H4A 108.0 . . ?
C3 C4 H4B 108.0 . . ?
P2 C4 H4B 108.0 . . ?
H4A C4 H4B 107.3 . . ?
C3 C5 P1 115.5(3) . . ?
C3 C5 H5A 108.4 . . ?
P1 C5 H5A 108.4 . . ?
C3 C5 H5B 108.4 . . ?
P1 C5 H5B 108.4 . . ?
H5A C5 H5B 107.5 . . ?
C3 C6 P3 115.2(3) . . ?
C3 C6 H6A 108.5 . . ?
P3 C6 H6A 108.5 . . ?
C3 C6 H6B 108.5 . . ?
P3 C6 H6B 108.5 . . ?
H6A C6 H6B 107.5 . . ?
C3 C7 H7A 109.5 . . ?
C3 C7 H7B 109.5 . . ?
H7A C7 H7B 109.5 . . ?
C3 C7 H7C 109.5 . . ?
H7A C7 H7C 109.5 . . ?
H7B C7 H7C 109.5 . . ?
C13 C8 C9 118.6(4) . . ?
C13 C8 P1 118.5(4) . . ?
C9 C8 P1 122.5(3) . . ?
C10 C9 C8 119.7(4) . . ?
C10 C9 H9 120.2 . . ?
C8 C9 H9 120.2 . . ?
C11 C10 C9 120.4(5) . . ?
C11 C10 H10 119.8 . . ?
C9 C10 H10 119.8 . . ?
C12 C11 C10 120.5(5) . . ?
C12 C11 H11 119.8 . . ?
C10 C11 H11 119.8 . . ?
C11 C12 C13 120.7(5) . . ?
C11 C12 H12 119.6 . . ?
C13 C12 H12 119.6 . . ?
C12 C13 C8 120.1(5) . . ?
C12 C13 H13 119.9 . . ?
C8 C13 H13 119.9 . . ?
C21 C20 C25 118.2(4) . . ?
C21 C20 P2 125.5(4) . . ?
C25 C20 P2 116.1(4) . . ?
C22 C21 C20 120.8(5) . . ?
C22 C21 H21 119.6 . . ?
C20 C21 H21 119.6 . . ?
C23 C22 C21 120.6(5) . . ?
C23 C22 H22 119.7 . . ?
C21 C22 H22 119.7 . . ?
C22 C23 C24 120.2(5) . . ?
C22 C23 H23 119.9 . . ?
C24 C23 H23 119.9 . . ?
C23 C24 C25 120.3(5) . . ?
C23 C24 H24 119.9 . . ?
C25 C24 H24 119.9 . . ?
C24 C25 C20 119.9(5) . . ?
C24 C25 H25 120.1 . . ?
C20 C25 H25 120.1 . . ?
C27 C26 C31 118.6(5) . . ?
C27 C26 P2 122.8(4) . . ?
C31 C26 P2 118.6(4) . . ?
C26 C27 C28 121.6(5) . . ?
C26 C27 H27 119.2 . . ?
C28 C27 H27 119.2 . . ?
C29 C28 C27 119.7(6) . . ?
C29 C28 H28 120.2 . . ?
C27 C28 H28 120.2 . . ?
C28 C29 C30 120.2(6) . . ?
C28 C29 H29 119.9 . . ?
C30 C29 H29 119.9 . . ?
C31 C30 C29 120.2(6) . . ?
C31 C30 H30 119.9 . . ?
C29 C30 H30 119.9 . . ?
C30 C31 C26 119.8(6) . . ?
C30 C31 H31 120.1 . . ?
C26 C31 H31 120.1 . . ?
C37 C32 C33 118.8(5) . . ?
C37 C32 P3 123.3(3) . . ?
C33 C32 P3 117.9(4) . . ?
C34 C33 C32 119.2(5) . . ?
C34 C33 H33 120.4 . . ?
C32 C33 H33 120.4 . . ?
C33 C34 C35 122.3(5) . . ?
C33 C34 H34 118.9 . . ?
C35 C34 H34 118.9 . . ?
C36 C35 C34 118.3(5) . . ?
C36 C35 H35 120.9 . . ?
C34 C35 H35 120.9 . . ?
C35 C36 C37 120.0(6) . . ?
C35 C36 H36 120.0 . . ?
C37 C36 H36 120.0 . . ?
C32 C37 C36 121.2(4) . . ?
C32 C37 H37 119.4 . . ?
C36 C37 H37 119.4 . . ?
C43 C38 C39 119.0(5) . . ?
C43 C38 P3 122.9(4) . . ?
C39 C38 P3 118.0(4) . . ?
C38 C39 C40 120.6(5) . . ?
C38 C39 H39 119.7 . . ?
C40 C39 H39 119.7 . . ?
C41 C40 C39 120.2(5) . . ?
C41 C40 H40 119.9 . . ?
C39 C40 H40 119.9 . . ?
C40 C41 C42 118.3(6) . . ?
C40 C41 H41 120.9 . . ?
C42 C41 H41 120.9 . . ?
C43 C42 C41 121.5(6) . . ?
C43 C42 H42 119.3 . . ?
C41 C42 H42 119.3 . . ?
C42 C43 C38 120.4(5) . . ?
C42 C43 H43 119.8 . . ?
C38 C43 H43 119.8 . . ?
C15 C14 C19 116.8(6) . . ?
C15 C14 P1 119.7(5) . . ?
C19 C14 P1 123.4(5) . . ?
C14 C15 C16 123.0(7) . . ?
C14 C15 H15 118.5 . . ?
C16 C15 H15 118.5 . . ?
C17 C16 C15 118.1(8) . . ?
C17 C16 H16 121.0 . . ?
C15 C16 H16 121.0 . . ?
C18 C17 C16 120.1(8) . . ?
C18 C17 H17 119.9 . . ?
C16 C17 H17 119.9 . . ?
C17 C18 C19 120.8(8) . . ?
C17 C18 H18 119.6 . . ?
C19 C18 H18 119.6 . . ?
C18 C19 C14 121.1(8) . . ?
C18 C19 H19 119.5 . . ?
C14 C19 H19 119.5 . . ?
C15B C14B C19B 117.2(17) . . ?
C15B C14B P1 118.9(14) . . ?
C19B C14B P1 123.9(14) . . ?
C14B C15B C16B 123.6(18) . . ?
C14B C15B H15B 118.2 . . ?
C16B C15B H15B 118.2 . . ?
C17B C16B C15B 117.4(17) . . ?
C17B C16B H16B 121.3 . . ?
C15B C16B H16B 121.3 . . ?
C18B C17B C16B 118.0(18) . . ?
C18B C17B H17B 121.0 . . ?
C16B C17B H17B 121.0 . . ?
C17B C18B C19B 125.2(19) . . ?
C17B C18B H18B 117.4 . . ?
C19B C18B H18B 117.4 . . ?
C18B C19B C14B 117.8(17) . . ?
C18B C19B H19B 121.1 . . ?
C14B C19B H19B 121.1 . . ?

loop_
_geom_bond_atom_site_label_1
_geom_bond_atom_site_label_2
_geom_bond_distance
_geom_bond_site_symmetry_2
_geom_bond_publ_flag
Co1 C1 1.875(5) . ?
Co1 C2 1.894(5) 3_665 ?
Co1 P1 2.215(2) . ?
Co1 P3 2.239(2) . ?
Co1 P2 2.2875(19) . ?
Mn1 N2 2.077(4) . ?
Mn1 N1 2.083(5) . ?
Mn1 Cl1 2.308(2) . ?
Mn1 Cl2 2.336(2) . ?
P1 C14 1.804(6) . ?
P1 C8 1.823(5) . ?
P1 C5 1.845(4) . ?
P1 C14B 1.94(2) . ?
N1 C1 1.149(6) . ?
P2 C26 1.832(5) . ?
P2 C20 1.836(5) . ?
P2 C4 1.844(5) . ?
N2 C2 1.150(5) . ?
C2 Co1 1.894(5) 3_665 ?
P3 C38 1.828(5) . ?
P3 C32 1.837(5) . ?
P3 C6 1.841(5) . ?
C3 C6 1.536(7) . ?
C3 C5 1.538(6) . ?
C3 C7 1.541(6) . ?
C3 C4 1.551(7) . ?
C4 H4A 0.9900 . ?
C4 H4B 0.9900 . ?
C5 H5A 0.9900 . ?
C5 H5B 0.9900 . ?
C6 H6A 0.9900 . ?
C6 H6B 0.9900 . ?
C7 H7A 0.9800 . ?
C7 H7B 0.9800 . ?
C7 H7C 0.9800 . ?
C8 C13 1.388(7) . ?
C8 C9 1.410(7) . ?
C9 C10 1.383(6) . ?
C9 H9 0.9500 . ?
C10 C11 1.373(7) . ?
C10 H10 0.9500 . ?
C11 C12 1.354(8) . ?
C11 H11 0.9500 . ?
C12 C13 1.387(7) . ?
C12 H12 0.9500 . ?
C13 H13 0.9500 . ?
C20 C21 1.383(7) . ?
C20 C25 1.406(6) . ?
C21 C22 1.380(7) . ?
C21 H21 0.9500 . ?
C22 C23 1.363(7) . ?
C22 H22 0.9500 . ?
C23 C24 1.367(7) . ?
C23 H23 0.9500 . ?
C24 C25 1.392(7) . ?
C24 H24 0.9500 . ?
C25 H25 0.9500 . ?
C26 C27 1.361(7) . ?
C26 C31 1.409(7) . ?
C27 C28 1.382(8) . ?
C27 H27 0.9500 . ?
C28 C29 1.361(9) . ?
C28 H28 0.9500 . ?
C29 C30 1.386(9) . ?
C29 H29 0.9500 . ?
C30 C31 1.373(8) . ?
C30 H30 0.9500 . ?
C31 H31 0.9500 . ?
C32 C37 1.361(7) . ?
C32 C33 1.414(6) . ?
C33 C34 1.359(8) . ?
C33 H33 0.9500 . ?
C34 C35 1.388(9) . ?
C34 H34 0.9500 . ?
C35 C36 1.378(7) . ?
C35 H35 0.9500 . ?
C36 C37 1.398(7) . ?
C36 H36 0.9500 . ?
C37 H37 0.9500 . ?
C38 C43 1.385(7) . ?
C38 C39 1.390(7) . ?
C39 C40 1.395(7) . ?
C39 H39 0.9500 . ?
C40 C41 1.389(8) . ?
C40 H40 0.9500 . ?
C41 C42 1.398(9) . ?
C41 H41 0.9500 . ?
C42 C43 1.369(8) . ?
C42 H42 0.9500 . ?
C43 H43 0.9500 . ?
C14 C15 1.355(8) . ?
C14 C19 1.387(9) . ?
C15 C16 1.374(9) . ?
C15 H15 0.9500 . ?
C16 C17 1.379(12) . ?
C16 H16 0.9500 . ?
C17 C18 1.341(12) . ?
C17 H17 0.9500 . ?
C18 C19 1.361(11) . ?
C18 H18 0.9500 . ?
C19 H19 0.9500 . ?
C14B C15B 1.352(17) . ?
C14B C19B 1.392(18) . ?
C15B C16B 1.384(18) . ?
C15B H15B 0.9500 . ?
C16B C17B 1.378(19) . ?
C16B H16B 0.9500 . ?
C17B C18B 1.335(19) . ?
C17B H17B 0.9500 . ?
C18B C19B 1.340(19) . ?
C18B H18B 0.9500 . ?
C19B H19B 0.9500 . ?
